data_4035894
loop_
_publ_author_name
'Ma, Yan-Na'
'Bian, Yajing'
'Liu, Xin'
'Zhang, Jie'
'Chen, Xuenian'

_publ_section_title
;
 One-Pot Synthesis of Iodo-Dibenzothiazines from 2-Biaryl Sulfides.
;
_journal_issue 1
_journal_name_full 'The Journal of organic chemistry'
_journal_page_first 450
_journal_page_last 457
_journal_paper_doi 10.1021/acs.joc.8b02729
_journal_volume 84
_journal_year 2019
_chemical_formula_moiety 'C13 H10 I N O S'
_chemical_formula_sum 'C13 H10 I N O S'
_chemical_formula_weight 355.18
_space_group_crystal_system monoclinic
_space_group_IT_number 14
_space_group_name_Hall '-P 2ybc'
_space_group_name_H-M_alt 'P 1 21/c 1'
_atom_sites_solution_hydrogens geom
_atom_sites_solution_primary dual
_audit_creation_date 2018-08-01
_audit_creation_method
;
Olex2 1.2
(compiled 2018.05.18 svn.r3508 for OlexSys, GUI svn.r5506)
;
_cell_angle_alpha 90
_cell_angle_beta 96.518(2)
_cell_angle_gamma 90
_cell_formula_units_Z 4
_cell_length_a 5.07560(10)
_cell_length_b 16.2147(3)
_cell_length_c 15.4288(2)
_cell_measurement_reflns_used 4816
_cell_measurement_temperature 293(2)
_cell_measurement_theta_max 72.0740
_cell_measurement_theta_min 5.4410
_cell_volume 1261.57(4)
_computing_cell_refinement 'CrysAlisPro 1.171.39.46 (Rigaku OD, 2018)'
_computing_data_collection 'CrysAlisPro 1.171.39.46 (Rigaku OD, 2018)'
_computing_data_reduction 'CrysAlisPro 1.171.39.46 (Rigaku OD, 2018)'
_computing_molecular_graphics 'Olex2 (Dolomanov et al., 2009)'
_computing_publication_material 'Olex2 (Dolomanov et al., 2009)'
_computing_structure_refinement 'ShelXL (Sheldrick, 2015)'
_computing_structure_solution 'ShelXT (Sheldrick, 2015)'
_diffrn_ambient_temperature 293(2)
_diffrn_detector 'CCD plate'
_diffrn_detector_area_resol_mean 8.0528
_diffrn_detector_type EosS2
_diffrn_measured_fraction_theta_full 1.000
_diffrn_measured_fraction_theta_max 0.985
_diffrn_measurement_details
;
List of Runs (angles in degrees, time in seconds):

  # Type    Start    End  Width  t~exp~   \w     \q     \k     \f   Frames
--------------------------------------------------------------------------
  1  \w     17.00 105.00   1.00    1.00    --   35.45  38.00  90.00   88
  2  \w     23.00  89.00   1.00    1.00    --   35.45-125.00  60.00   66
  3  \w     23.00  89.00   1.00    1.00    --   35.45-125.00 -60.00   66
  4  \w     19.00 103.00   1.00    1.00    --   35.45  57.00 -60.00   84
  5  \w     23.00  89.00   1.00    1.00    --   35.45-125.00   0.00   66
  6  \w    -32.00  52.00   1.00    1.00    --   35.45 -57.00 -30.00   84
  7  \w     19.00 103.00   1.00    1.00    --   35.45  57.00 150.00   84
  8  \w     39.00 109.00   1.00    1.90    --  108.69 -95.00 150.00   70
  9  \w     57.00 151.00   1.00    1.90    --  108.69 178.00  60.00   94
 10  \w     91.00 177.00   1.00    1.90    --  108.69  45.00 150.00   86
 11  \w    100.00 178.00   1.00    1.90    --  108.69 111.00   0.00   78
 12  \w    101.00 178.00   1.00    1.90    --  108.69 104.00-137.00   77
 13  \w    100.00 178.00   1.00    1.90    --  108.69 111.00-120.00   78
 14  \w     39.00 109.00   1.00    1.90    --  108.69 -95.00   0.00   70
 15  \w     37.00 147.00   1.00    1.90    --  108.69 -15.00 150.00  110
 16  \w     19.00 103.00   1.00    1.00    --   35.45  57.00-120.00   84
 17  \w     19.00 103.00   1.00    1.00    --   35.45  57.00   0.00   84
 18  \w    -32.00  52.00   1.00    1.00    --   35.45 -57.00  60.00   84
 19  \w    -34.00  54.00   1.00    1.00    --   35.45 -38.00-150.00   88
 20  \w      9.00  82.00   1.00    1.00    --   35.45  77.00-180.00   73
 21  \w    -32.00  52.00   1.00    1.00    --   35.45 -57.00 150.00   84
;
_diffrn_measurement_device 'four-circle diffractometer'
_diffrn_measurement_device_type 'SuperNova, Dual, Cu at home/near, EosS2'
_diffrn_measurement_method '\w scans'
_diffrn_orient_matrix_type 'CrysAlisPro convention (1999,Acta A55,543-557)'
_diffrn_orient_matrix_UB_11 -0.0892710000
_diffrn_orient_matrix_UB_12 -0.0905749000
_diffrn_orient_matrix_UB_13 -0.0102017000
_diffrn_orient_matrix_UB_21 -0.0491670000
_diffrn_orient_matrix_UB_22 0.0115547000
_diffrn_orient_matrix_UB_23 -0.0997296000
_diffrn_orient_matrix_UB_31 0.2878702000
_diffrn_orient_matrix_UB_32 -0.0261385000
_diffrn_orient_matrix_UB_33 -0.0080800000
_diffrn_radiation_monochromator mirror
_diffrn_radiation_probe x-ray
_diffrn_radiation_type CuK\a
_diffrn_radiation_wavelength 1.54184
_diffrn_reflns_av_R_equivalents 0.0469
_diffrn_reflns_av_unetI/netI 0.0390
_diffrn_reflns_Laue_measured_fraction_full 1.000
_diffrn_reflns_Laue_measured_fraction_max 0.985
_diffrn_reflns_limit_h_max 6
_diffrn_reflns_limit_h_min -4
_diffrn_reflns_limit_k_max 17
_diffrn_reflns_limit_k_min -19
_diffrn_reflns_limit_l_max 18
_diffrn_reflns_limit_l_min -19
_diffrn_reflns_number 8562
_diffrn_reflns_point_group_measured_fraction_full 1.000
_diffrn_reflns_point_group_measured_fraction_max 0.985
_diffrn_reflns_theta_full 67.684
_diffrn_reflns_theta_max 72.274
_diffrn_reflns_theta_min 3.968
_diffrn_source 'micro-focus sealed X-ray tube'
_diffrn_source_type 'SuperNova (Cu) X-ray Source'
_exptl_absorpt_coefficient_mu 21.346
_exptl_absorpt_correction_T_max 1.00000
_exptl_absorpt_correction_T_min 0.06229
_exptl_absorpt_correction_type multi-scan
_exptl_absorpt_process_details
;
CrysAlisPro 1.171.39.46 (Rigaku Oxford Diffraction, 2018)
Empirical absorption correction using spherical harmonics,
 implemented in SCALE3 ABSPACK scaling algorithm.
;
_exptl_crystal_colour yellow
_exptl_crystal_density_diffrn 1.870
_exptl_crystal_description block
_exptl_crystal_F_000 688
_exptl_crystal_size_max 0.33
_exptl_crystal_size_mid 0.24
_exptl_crystal_size_min 0.14
_refine_diff_density_max 1.068
_refine_diff_density_min -0.753
_refine_diff_density_rms 0.126
_refine_ls_extinction_method none
_refine_ls_goodness_of_fit_ref 1.077
_refine_ls_hydrogen_treatment constr
_refine_ls_matrix_type full
_refine_ls_number_parameters 155
_refine_ls_number_reflns 2453
_refine_ls_number_restraints 0
_refine_ls_restrained_S_all 1.077
_refine_ls_R_factor_all 0.0455
_refine_ls_R_factor_gt 0.0422
_refine_ls_shift/su_max 0.000
_refine_ls_shift/su_mean 0.000
_refine_ls_structure_factor_coef Fsqd
_refine_ls_weighting_details 'w=1/[\s^2^(Fo^2^)+(0.0720P)^2^+0.7021P] where P=(Fo^2^+2Fc^2^)/3'
_refine_ls_weighting_scheme calc
_refine_ls_wR_factor_gt 0.1214
_refine_ls_wR_factor_ref 0.1252
_reflns_Friedel_coverage 0.000
_reflns_number_gt 2236
_reflns_number_total 2453
_reflns_threshold_expression 'I > 2\s(I)'
_cod_data_source_file jo8b02729_si_001.cif
_cod_data_source_block myn-33-4
_cod_database_code 4035894
_shelx_shelxl_version_number 2016/6
_chemical_oxdiff_formula 'C1 S1 O1 I1 H1'
_shelx_space_group_comment
;
The symmetry employed for this shelxl refinement is uniquely defined
by the following loop, which should always be used as a source of
symmetry information in preference to the above space-group names.
They are only intended as comments.
;
_reflns_odcompleteness_completeness 99.87
_reflns_odcompleteness_iscentric 1
_reflns_odcompleteness_theta 66.97
_olex2_refinement_description
;
1. Fixed Uiso
 At 1.2 times of:
  All C(H) groups
 At 1.5 times of:
  All C(H,H,H) groups
2.a Aromatic/amide H refined with riding coordinates:
 C2(H2), C3(H3), C4(H4), C5(H5), C8(H8), C10(H10), C11(H11)
2.b Idealised Me refined as rotating group:
 C13(H13A,H13B,H13C)
;
_olex2_submission_special_instructions 'No special instructions were received'
_oxdiff_exptl_absorpt_empirical_details
;
Empirical correction (ABSPACK) includes:
- Absorption correction using spherical harmonics
- Frame scaling
;
_oxdiff_exptl_absorpt_empirical_full_max 8.279
_oxdiff_exptl_absorpt_empirical_full_min 0.487

loop_
_space_group_symop_operation_xyz
'x, y, z'
'-x, y+1/2, -z+1/2'
'-x, -y, -z'
'x, -y-1/2, z-1/2'

loop_
_atom_site_label
_atom_site_type_symbol
_atom_site_fract_x
_atom_site_fract_y
_atom_site_fract_z
_atom_site_U_iso_or_equiv
_atom_site_adp_type
_atom_site_occupancy
_atom_site_site_symmetry_order
_atom_site_calc_flag
_atom_site_refinement_flags_posn
I1 I 0.14157(8) 0.47957(2) 0.32797(2) 0.05456(18) Uani 1 1 d .
S1 S 0.9280(2) 0.14044(7) 0.51720(6) 0.0316(2) Uani 1 1 d .
O1 O 0.7552(6) 0.0693(2) 0.5115(2) 0.0426(8) Uani 1 1 d .
N1 N 0.8291(8) 0.2206(3) 0.5554(2) 0.0404(9) Uani 1 1 d .
C1 C 1.0127(8) 0.1629(3) 0.4130(3) 0.0307(9) Uani 1 1 d .
C2 C 1.1969(9) 0.1131(3) 0.3765(3) 0.0379(10) Uani 1 1 d .
H2 H 1.285494 0.071181 0.409027 0.045 Uiso 1 1 calc R
C3 C 1.2446(10) 0.1275(3) 0.2915(3) 0.0409(11) Uani 1 1 d .
H3 H 1.369785 0.096299 0.266430 0.049 Uiso 1 1 calc R
C4 C 1.1026(10) 0.1893(3) 0.2436(3) 0.0425(11) Uani 1 1 d .
H4 H 1.130414 0.197773 0.185740 0.051 Uiso 1 1 calc R
C5 C 0.9226(10) 0.2380(3) 0.2802(3) 0.0374(10) Uani 1 1 d .
H5 H 0.831599 0.278803 0.246559 0.045 Uiso 1 1 calc R
C6 C 0.8734(8) 0.2273(3) 0.3674(2) 0.0302(9) Uani 1 1 d .
C7 C 0.6897(8) 0.2808(3) 0.4092(3) 0.0308(9) Uani 1 1 d .
C8 C 0.5316(9) 0.3391(3) 0.3616(3) 0.0366(10) Uani 1 1 d .
H8 H 0.534531 0.342538 0.301580 0.044 Uiso 1 1 calc R
C9 C 0.3699(10) 0.3921(3) 0.4024(3) 0.0407(10) Uani 1 1 d .
C10 C 0.3657(11) 0.3885(3) 0.4920(3) 0.0500(13) Uani 1 1 d .
H10 H 0.259717 0.424627 0.519505 0.060 Uiso 1 1 calc R
C11 C 0.5193(11) 0.3311(3) 0.5398(3) 0.0465(12) Uani 1 1 d .
H11 H 0.516727 0.328972 0.599946 0.056 Uiso 1 1 calc R
C12 C 0.6785(9) 0.2762(3) 0.5001(3) 0.0343(9) Uani 1 1 d .
C13 C 1.2162(10) 0.1157(4) 0.5860(3) 0.0451(12) Uani 1 1 d .
H13A H 1.174562 0.111165 0.644994 0.068 Uiso 1 1 calc GR
H13B H 1.346116 0.158234 0.582604 0.068 Uiso 1 1 calc GR
H13C H 1.285574 0.064118 0.568128 0.068 Uiso 1 1 calc GR

loop_
_atom_site_aniso_label
_atom_site_aniso_U_11
_atom_site_aniso_U_22
_atom_site_aniso_U_33
_atom_site_aniso_U_23
_atom_site_aniso_U_13
_atom_site_aniso_U_12
I1 0.0637(3) 0.0435(2) 0.0558(3) 0.00133(14) 0.00366(19) 0.01556(15)
S1 0.0335(5) 0.0351(5) 0.0271(5) 0.0038(4) 0.0071(4) 0.0007(4)
O1 0.0380(17) 0.0370(18) 0.054(2) 0.0036(15) 0.0125(15) -0.0040(14)
N1 0.059(2) 0.041(2) 0.0228(16) 0.0007(15) 0.0109(16) 0.0052(19)
C1 0.034(2) 0.033(2) 0.0256(19) -0.0033(16) 0.0047(16) -0.0046(18)
C2 0.040(2) 0.041(2) 0.033(2) -0.0005(19) 0.0078(18) 0.004(2)
C3 0.044(3) 0.049(3) 0.031(2) -0.010(2) 0.0112(19) 0.005(2)
C4 0.057(3) 0.047(3) 0.025(2) -0.0013(19) 0.012(2) 0.001(2)
C5 0.049(3) 0.038(2) 0.026(2) 0.0003(17) 0.0084(18) 0.000(2)
C6 0.037(2) 0.033(2) 0.0215(17) -0.0036(16) 0.0058(16) -0.0077(18)
C7 0.035(2) 0.031(2) 0.0265(19) -0.0018(16) 0.0057(16) -0.0026(18)
C8 0.042(2) 0.037(2) 0.031(2) -0.0026(18) 0.0041(18) 0.002(2)
C9 0.050(3) 0.032(2) 0.040(2) -0.0038(19) 0.006(2) 0.004(2)
C10 0.066(3) 0.041(3) 0.047(3) -0.008(2) 0.023(2) 0.007(3)
C11 0.067(3) 0.044(3) 0.031(2) -0.003(2) 0.016(2) 0.007(3)
C12 0.043(2) 0.036(2) 0.0255(19) -0.0023(17) 0.0106(17) -0.001(2)
C13 0.043(3) 0.059(3) 0.033(2) 0.006(2) 0.0025(19) 0.005(2)

loop_
_atom_type_symbol
_atom_type_description
_atom_type_scat_dispersion_real
_atom_type_scat_dispersion_imag
_atom_type_scat_source
C C 0.0181 0.0091 'International Tables Vol C Tables 4.2.6.8 and 6.1.1.4'
H H 0.0000 0.0000 'International Tables Vol C Tables 4.2.6.8 and 6.1.1.4'
I I -0.3257 6.8362 'International Tables Vol C Tables 4.2.6.8 and 6.1.1.4'
N N 0.0311 0.0180 'International Tables Vol C Tables 4.2.6.8 and 6.1.1.4'
O O 0.0492 0.0322 'International Tables Vol C Tables 4.2.6.8 and 6.1.1.4'
S S 0.3331 0.5567 'International Tables Vol C Tables 4.2.6.8 and 6.1.1.4'

loop_
_geom_angle_atom_site_label_1
_geom_angle_atom_site_label_2
_geom_angle_atom_site_label_3
_geom_angle
O1 S1 N1 118.5(2)
O1 S1 C1 108.7(2)
O1 S1 C13 108.2(2)
N1 S1 C1 107.6(2)
N1 S1 C13 104.4(2)
C1 S1 C13 109.2(2)
C12 N1 S1 119.3(3)
C2 C1 S1 119.6(3)
C2 C1 C6 123.3(4)
C6 C1 S1 116.9(3)
C1 C2 H2 120.6
C3 C2 C1 118.8(4)
C3 C2 H2 120.6
C2 C3 H3 120.4
C2 C3 C4 119.2(4)
C4 C3 H3 120.4
C3 C4 H4 119.3
C5 C4 C3 121.5(4)
C5 C4 H4 119.3
C4 C5 H5 119.4
C4 C5 C6 121.3(4)
C6 C5 H5 119.4
C1 C6 C5 115.9(4)
C1 C6 C7 121.8(4)
C5 C6 C7 122.4(4)
C8 C7 C6 121.6(4)
C8 C7 C12 118.3(4)
C12 C7 C6 120.1(4)
C7 C8 H8 119.5
C9 C8 C7 121.1(4)
C9 C8 H8 119.5
C8 C9 I1 119.4(3)
C10 C9 I1 120.4(4)
C10 C9 C8 120.2(5)
C9 C10 H10 120.3
C11 C10 C9 119.5(4)
C11 C10 H10 120.3
C10 C11 H11 119.3
C10 C11 C12 121.3(4)
C12 C11 H11 119.3
N1 C12 C7 123.8(4)
C11 C12 N1 116.6(4)
C11 C12 C7 119.6(4)
S1 C13 H13A 109.5
S1 C13 H13B 109.5
S1 C13 H13C 109.5
H13A C13 H13B 109.5
H13A C13 H13C 109.5
H13B C13 H13C 109.5

loop_
_geom_bond_atom_site_label_1
_geom_bond_atom_site_label_2
_geom_bond_distance
I1 C9 2.091(5)
S1 O1 1.446(3)
S1 N1 1.534(4)
S1 C1 1.750(4)
S1 C13 1.754(5)
N1 C12 1.406(6)
C1 C2 1.401(6)
C1 C6 1.403(6)
C2 H2 0.9300
C2 C3 1.380(6)
C3 H3 0.9300
C3 C4 1.396(7)
C4 H4 0.9300
C4 C5 1.376(7)
C5 H5 0.9300
C5 C6 1.408(5)
C6 C7 1.474(6)
C7 C8 1.394(6)
C7 C12 1.412(5)
C8 H8 0.9300
C8 C9 1.388(6)
C9 C10 1.386(7)
C10 H10 0.9300
C10 C11 1.374(8)
C11 H11 0.9300
C11 C12 1.390(6)
C13 H13A 0.9600
C13 H13B 0.9600
C13 H13C 0.9600
